data_7122992
loop_
_publ_author_name
'Fern\'andez-Gal\'an, Rafael'
'Ramos, Alberto'
'Huergo, Estefan\'ia'
'Anti\~nolo, Antonio'
'Carrillo-Hermosilla, Fernando'
'Rodr\'iguez-Di\'eguez, Antonio'
'Garc\'ia-Viv\'o, Daniel'

_publ_section_title
;
 Unusual ligand rearrangement: from N-phosphinoguanidinato to
 phosphinimine-amidinato compounds
;
_journal_name_full 'Chemical Communications'
_journal_paper_doi 10.1039/C9CC00432G
_journal_year 2019
_chemical_formula_sum 'C31 H42 N3 P'
_chemical_formula_weight 487.64
_chemical_name_systematic
;
 ?
;
_space_group_crystal_system orthorhombic
_space_group_IT_number 19
_space_group_name_Hall 'P 2ac 2ab'
_space_group_name_H-M_alt 'P 21 21 21'
_symmetry_space_group_name_Hall 'P 2ac 2ab'
_symmetry_space_group_name_H-M 'P 21 21 21'
_atom_sites_solution_hydrogens mixed
_audit_creation_method SHELXL-2014
_audit_update_record
;
2018-11-14 deposited with the CCDC.
2019-02-05 downloaded from the CCDC.
;
_cell_angle_alpha 90
_cell_angle_beta 90
_cell_angle_gamma 90
_cell_formula_units_Z 4
_cell_length_a 17.093(3)
_cell_length_b 15.955(2)
_cell_length_c 10.358(2)
_cell_measurement_reflns_used 17470
_cell_measurement_temperature 100(2)
_cell_measurement_theta_max 27.80
_cell_measurement_theta_min 2.30
_cell_volume 2824.8(8)
_computing_cell_refinement 'Bruker Apex II'
_computing_data_collection 'Bruker ApexII'
_computing_data_reduction 'Bruker Apex II'
_computing_publication_material 'SHELXL-2014 (Sheldrick, 2014)'
_computing_structure_refinement 'SHELXL-2014 (Sheldrick, 2014)'
_computing_structure_solution 'SHELXL-2014 (Sheldrick, 2014)'
_diffrn_ambient_temperature 100(2)
_diffrn_measured_fraction_theta_full 0.999
_diffrn_measured_fraction_theta_max 0.997
_diffrn_measurement_device_type 'Bruker D8 Venture'
_diffrn_measurement_method 'Phi and Omega Scans'
_diffrn_radiation_type MoK\a
_diffrn_radiation_wavelength 0.71069
_diffrn_reflns_av_R_equivalents 0.0869
_diffrn_reflns_av_unetI/netI 0.0444
_diffrn_reflns_Laue_measured_fraction_full 0.999
_diffrn_reflns_Laue_measured_fraction_max 0.997
_diffrn_reflns_limit_h_max 23
_diffrn_reflns_limit_h_min -23
_diffrn_reflns_limit_k_max 21
_diffrn_reflns_limit_k_min -21
_diffrn_reflns_limit_l_max 13
_diffrn_reflns_limit_l_min -13
_diffrn_reflns_number 64643
_diffrn_reflns_point_group_measured_fraction_full 1.000
_diffrn_reflns_point_group_measured_fraction_max 0.997
_diffrn_reflns_theta_full 25.240
_diffrn_reflns_theta_max 28.732
_diffrn_reflns_theta_min 2.299
_diffrn_source 'fine-focus sealed tube'
_exptl_absorpt_coefficient_mu 0.121
_exptl_absorpt_correction_T_max 0.746
_exptl_absorpt_correction_T_min 0.718
_exptl_absorpt_correction_type empirical
_exptl_absorpt_process_details 'Bruker SADABS (Bruker, 1999)'
_exptl_crystal_colour white
_exptl_crystal_density_diffrn 1.147
_exptl_crystal_description Prismatic
_exptl_crystal_F_000 1056
_exptl_crystal_size_max 0.24
_exptl_crystal_size_mid 0.24
_exptl_crystal_size_min 0.16
_refine_diff_density_max 0.197
_refine_diff_density_min -0.256
_refine_diff_density_rms 0.047
_refine_ls_abs_structure_details
;
 Flack x determined using 2574 quotients [(I+)-(I-)]/[(I+)+(I-)]
 (Parsons, Flack and Wagner, Acta Cryst. B69 (2013) 249-259).
;
_refine_ls_abs_structure_Flack 0.04(3)
_refine_ls_extinction_method none
_refine_ls_goodness_of_fit_ref 1.063
_refine_ls_hydrogen_treatment constr
_refine_ls_matrix_type full
_refine_ls_number_parameters 324
_refine_ls_number_reflns 7297
_refine_ls_number_restraints 0
_refine_ls_restrained_S_all 1.063
_refine_ls_R_factor_all 0.0515
_refine_ls_R_factor_gt 0.0388
_refine_ls_shift/su_max 0.000
_refine_ls_shift/su_mean 0.000
_refine_ls_structure_factor_coef Fsqd
_refine_ls_weighting_details 'w=1/[\s^2^(Fo^2^)+(0.0359P)^2^+0.5061P] where P=(Fo^2^+2Fc^2^)/3'
_refine_ls_weighting_scheme calc
_refine_ls_wR_factor_gt 0.0764
_refine_ls_wR_factor_ref 0.0805
_reflns_Friedel_coverage 0.791
_reflns_Friedel_fraction_full 1.000
_reflns_Friedel_fraction_max 0.996
_reflns_number_gt 6421
_reflns_number_total 7297
_reflns_threshold_expression 'I > 2\s(I)'
_cod_data_source_file c9cc00432g2.cif
_cod_data_source_block Compound1
_cod_depositor_comments
;
The following automatic conversions were performed:

'_exptl_absorpt_correction_type' value 'Empirical' changed to
'empirical' according to
/home/data/users/saulius/crontab/automatic-downloads/rss-feeds/RSC/lib/dictionaries/cif_core.dic
dictionary named 'cif_core.dic' version 2.4.2 from 2011-04-26.

Automatic conversion script
Id: cif_fix_values 4973 2017-02-22 13:04:09Z antanas 
;
_cod_database_code 7122992
_shelx_space_group_comment
;
The symmetry employed for this shelxl refinement is uniquely defined
by the following loop, which should always be used as a source of
symmetry information in preference to the above space-group names.
They are only intended as comments.
;
_shelxl_version_number 2014-3

loop_
_space_group_symop_operation_xyz
'x, y, z'
'-x+1/2, -y, z+1/2'
'x+1/2, -y+1/2, -z'
'-x, y+1/2, -z+1/2'

loop_
_atom_site_label
_atom_site_type_symbol
_atom_site_fract_x
_atom_site_fract_y
_atom_site_fract_z
_atom_site_U_iso_or_equiv
_atom_site_adp_type
_atom_site_occupancy
_atom_site_site_symmetry_order
_atom_site_calc_flag
_atom_site_refinement_flags_posn
_atom_site_refinement_flags_adp
C1 C 0.03401(10) 0.01396(12) 0.77867(18) 0.0108(4) Uani 1 1 d . .
C2 C -0.04681(12) -0.05064(13) 0.95625(18) 0.0140(4) Uani 1 1 d . .
H2 H -0.0106 -0.0234 1.0164 0.017 Uiso 1 1 calc R U
C3 C -0.05774(14) -0.14127(13) 0.9989(2) 0.0220(5) Uani 1 1 d . .
H3A H -0.0888 -0.1705 0.9361 0.033 Uiso 1 1 d R U
H3B H -0.0838 -0.1425 1.0810 0.033 Uiso 1 1 d R U
H3C H -0.0076 -0.1679 1.0063 0.033 Uiso 1 1 d R U
C4 C -0.12425(12) -0.00305(15) 0.9591(2) 0.0200(5) Uani 1 1 d . .
H4A H -0.1156 0.0543 0.9351 0.030 Uiso 1 1 d R U
H4B H -0.1458 -0.0052 1.0446 0.030 Uiso 1 1 d R U
H4C H -0.1601 -0.0284 0.8994 0.030 Uiso 1 1 d R U
C5 C 0.15499(12) 0.01975(12) 0.91803(19) 0.0147(4) Uani 1 1 d . .
H5 H 0.1904 0.0663 0.9382 0.018 Uiso 1 1 calc R U
C6 C 0.19555(13) -0.03324(15) 0.8160(2) 0.0227(5) Uani 1 1 d . .
H6A H 0.1641 -0.0815 0.7971 0.034 Uiso 1 1 d R U
H6B H 0.2456 -0.0510 0.8478 0.034 Uiso 1 1 d R U
H6C H 0.2025 -0.0007 0.7389 0.034 Uiso 1 1 d R U
C7 C 0.14472(13) -0.03010(14) 1.0418(2) 0.0218(5) Uani 1 1 d . .
H7A H 0.1176 0.0034 1.1044 0.033 Uiso 1 1 d R U
H7B H 0.1951 -0.0455 1.0751 0.033 Uiso 1 1 d R U
H7C H 0.1149 -0.0798 1.0240 0.033 Uiso 1 1 d R U
C8 C 0.07400(11) 0.17073(12) 1.06526(19) 0.0138(4) Uani 1 1 d . .
C9 C 0.01046(12) 0.14804(13) 1.1431(2) 0.0180(4) Uani 1 1 d . .
H9 H -0.0376 0.1364 1.1048 0.022 Uiso 1 1 calc R U
C10 C 0.01782(14) 0.14252(14) 1.2764(2) 0.0239(5) Uani 1 1 d . .
H10 H -0.0243 0.1252 1.3265 0.029 Uiso 1 1 calc R U
C11 C 0.08820(14) 0.16300(15) 1.3343(2) 0.0252(5) Uani 1 1 d . .
H11 H 0.0934 0.1596 1.4235 0.030 Uiso 1 1 calc R U
C12 C 0.15100(14) 0.18859(14) 1.2593(2) 0.0213(5) Uani 1 1 d . .
H12 H 0.1978 0.2037 1.2985 0.026 Uiso 1 1 calc R U
C13 C 0.14419(12) 0.19170(12) 1.1255(2) 0.0168(4) Uani 1 1 d . .
H13 H 0.1869 0.2079 1.0758 0.020 Uiso 1 1 calc R U
C14 C 0.13861(11) 0.21910(12) 0.82076(19) 0.0133(4) Uani 1 1 d . .
C15 C 0.17785(12) 0.18810(13) 0.71192(19) 0.0158(4) Uani 1 1 d . .
H15 H 0.1637 0.1364 0.6777 0.019 Uiso 1 1 calc R U
C16 C 0.23769(13) 0.23381(14) 0.6547(2) 0.0197(4) Uani 1 1 d . .
H16 H 0.2632 0.2126 0.5824 0.024 Uiso 1 1 calc R U
C17 C 0.25963(13) 0.31104(14) 0.7047(2) 0.0221(5) Uani 1 1 d . .
H17 H 0.3012 0.3404 0.6686 0.027 Uiso 1 1 calc R U
C18 C 0.21926(13) 0.34412(15) 0.8086(2) 0.0227(5) Uani 1 1 d . .
H18 H 0.2327 0.3967 0.8405 0.027 Uiso 1 1 calc R U
C19 C 0.15866(12) 0.29934(13) 0.8658(2) 0.0182(4) Uani 1 1 d . .
H19 H 0.1312 0.3227 0.9345 0.022 Uiso 1 1 calc R U
C20 C -0.01387(11) 0.00122(13) 0.56701(18) 0.0123(4) Uani 1 1 d . .
C21 C -0.09039(12) 0.03466(13) 0.55584(19) 0.0141(4) Uani 1 1 d . .
C22 C -0.13858(12) 0.00354(13) 0.45862(19) 0.0160(4) Uani 1 1 d . .
H22 H -0.1894 0.0238 0.4510 0.019 Uiso 1 1 calc R U
C23 C -0.11238(12) -0.05714(14) 0.3728(2) 0.0192(4) Uani 1 1 d . .
H23 H -0.1455 -0.0771 0.3085 0.023 Uiso 1 1 calc R U
C24 C -0.03686(12) -0.08800(13) 0.3831(2) 0.0171(4) Uani 1 1 d . .
H24 H -0.0195 -0.1281 0.3246 0.021 Uiso 1 1 calc R U
C25 C 0.01360(12) -0.05973(13) 0.48001(19) 0.0137(4) Uani 1 1 d . .
C26 C -0.11618(11) 0.10587(13) 0.64372(19) 0.0148(4) Uani 1 1 d . .
H26 H -0.0924 0.0959 0.7284 0.018 Uiso 1 1 calc R U
C27 C -0.20471(12) 0.11119(15) 0.6642(2) 0.0221(5) Uani 1 1 d . .
H27A H -0.2294 0.1274 0.5848 0.033 Uiso 1 1 d R U
H27B H -0.2161 0.1520 0.7297 0.033 Uiso 1 1 d R U
H27C H -0.2242 0.0574 0.6907 0.033 Uiso 1 1 d R U
C28 C -0.08398(13) 0.18970(13) 0.5938(2) 0.0199(4) Uani 1 1 d . .
H28A H -0.0282 0.1860 0.5853 0.030 Uiso 1 1 d R U
H28B H -0.0970 0.2335 0.6536 0.030 Uiso 1 1 d R U
H28C H -0.1067 0.2019 0.5112 0.030 Uiso 1 1 d R U
C29 C 0.09606(12) -0.09441(13) 0.49362(19) 0.0149(4) Uani 1 1 d . .
H29 H 0.1284 -0.0512 0.5343 0.018 Uiso 1 1 calc R U
C30 C 0.13402(14) -0.1177(2) 0.3646(2) 0.0346(6) Uani 1 1 d . .
H30A H 0.1055 -0.1632 0.3263 0.052 Uiso 1 1 d R U
H30B H 0.1872 -0.1346 0.3790 0.052 Uiso 1 1 d R U
H30C H 0.1330 -0.0703 0.3077 0.052 Uiso 1 1 d R U
C31 C 0.09646(13) -0.17159(15) 0.5817(2) 0.0252(5) Uani 1 1 d . .
H31A H 0.0704 -0.1586 0.6613 0.038 Uiso 1 1 d R U
H31B H 0.1495 -0.1879 0.5992 0.038 Uiso 1 1 d R U
H31C H 0.0696 -0.2168 0.5394 0.038 Uiso 1 1 d R U
N1 N -0.01113(10) -0.04989(11) 0.82664(16) 0.0135(3) Uani 1 1 d . .
H1N H -0.0437 -0.0742 0.7646 0.016 Uiso 1 1 d R U
N2 N 0.08081(9) 0.05775(10) 0.86992(15) 0.0106(3) Uani 1 1 d . .
N3 N 0.03852(9) 0.03581(10) 0.65946(16) 0.0123(3) Uani 1 1 d . .
P1 P 0.05663(3) 0.16059(3) 0.89038(5) 0.01103(11) Uani 1 1 d . .

loop_
_atom_site_aniso_label
_atom_site_aniso_U_11
_atom_site_aniso_U_22
_atom_site_aniso_U_33
_atom_site_aniso_U_23
_atom_site_aniso_U_13
_atom_site_aniso_U_12
C1 0.0095(8) 0.0102(9) 0.0129(9) -0.0013(7) 0.0007(7) 0.0012(7)
C2 0.0162(10) 0.0154(10) 0.0105(9) -0.0007(7) 0.0016(8) -0.0027(8)
C3 0.0294(11) 0.0180(11) 0.0186(10) 0.0029(8) 0.0039(9) -0.0039(9)
C4 0.0178(10) 0.0233(12) 0.0190(10) 0.0018(9) 0.0039(8) -0.0004(9)
C5 0.0123(9) 0.0124(10) 0.0194(10) -0.0005(8) -0.0045(8) 0.0016(7)
C6 0.0185(10) 0.0233(12) 0.0262(12) -0.0052(9) -0.0022(9) 0.0075(9)
C7 0.0212(11) 0.0218(11) 0.0225(11) 0.0052(9) -0.0070(9) 0.0041(9)
C8 0.0182(10) 0.0109(10) 0.0122(8) -0.0019(7) 0.0003(7) 0.0016(8)
C9 0.0184(10) 0.0171(10) 0.0184(10) -0.0043(8) 0.0022(8) -0.0010(8)
C10 0.0320(12) 0.0234(12) 0.0163(10) -0.0018(9) 0.0096(9) -0.0017(10)
C11 0.0427(13) 0.0213(11) 0.0116(9) -0.0014(9) -0.0003(9) 0.0042(11)
C12 0.0279(12) 0.0166(11) 0.0195(10) -0.0038(9) -0.0068(9) 0.0009(9)
C13 0.0203(10) 0.0125(9) 0.0176(10) -0.0019(8) 0.0009(8) -0.0002(8)
C14 0.0147(9) 0.0116(9) 0.0135(9) 0.0026(7) -0.0015(8) 0.0004(8)
C15 0.0190(10) 0.0136(10) 0.0150(9) 0.0016(8) 0.0007(8) 0.0005(8)
C16 0.0227(10) 0.0183(10) 0.0182(10) 0.0041(8) 0.0062(9) 0.0028(9)
C17 0.0205(10) 0.0201(11) 0.0258(11) 0.0085(9) 0.0034(9) -0.0040(9)
C18 0.0297(12) 0.0123(10) 0.0260(11) 0.0018(9) -0.0011(9) -0.0055(9)
C19 0.0226(10) 0.0142(10) 0.0177(10) 0.0003(8) 0.0026(9) -0.0001(8)
C20 0.0136(9) 0.0130(9) 0.0102(8) 0.0045(7) -0.0008(7) -0.0038(8)
C21 0.0159(9) 0.0133(10) 0.0132(9) 0.0046(8) -0.0003(8) -0.0029(8)
C22 0.0138(9) 0.0175(10) 0.0168(10) 0.0045(8) -0.0046(8) -0.0005(8)
C23 0.0209(10) 0.0209(11) 0.0158(10) 0.0010(9) -0.0063(8) -0.0049(9)
C24 0.0191(10) 0.0183(10) 0.0140(9) -0.0020(8) -0.0010(8) -0.0022(8)
C25 0.0149(9) 0.0159(10) 0.0103(9) 0.0032(8) -0.0002(7) -0.0041(8)
C26 0.0139(9) 0.0173(10) 0.0131(9) 0.0024(8) -0.0002(8) 0.0010(8)
C27 0.0171(10) 0.0228(12) 0.0264(11) -0.0008(9) 0.0014(9) 0.0027(9)
C28 0.0242(10) 0.0156(10) 0.0199(10) -0.0007(8) -0.0007(9) -0.0018(8)
C29 0.0151(10) 0.0163(10) 0.0132(9) -0.0019(8) 0.0007(8) -0.0024(8)
C30 0.0209(11) 0.0631(18) 0.0197(12) -0.0056(12) 0.0055(9) 0.0015(12)
C31 0.0211(11) 0.0211(12) 0.0334(13) 0.0045(10) 0.0030(9) 0.0020(9)
N1 0.0150(8) 0.0150(9) 0.0106(8) -0.0016(6) 0.0003(6) -0.0047(7)
N2 0.0105(7) 0.0098(7) 0.0115(8) -0.0011(6) -0.0012(6) 0.0001(6)
N3 0.0120(8) 0.0140(8) 0.0108(7) -0.0009(6) 0.0003(6) -0.0018(6)
P1 0.0118(2) 0.0110(2) 0.0103(2) -0.00059(19) 0.00031(19) 0.00092(19)

loop_
_atom_type_symbol
_atom_type_description
_atom_type_scat_dispersion_real
_atom_type_scat_dispersion_imag
_atom_type_scat_source
C C 0.0033 0.0016 'International Tables Vol C Tables 4.2.6.8 and 6.1.1.4'
N N 0.0061 0.0033 'International Tables Vol C Tables 4.2.6.8 and 6.1.1.4'
H H 0.0000 0.0000 'International Tables Vol C Tables 4.2.6.8 and 6.1.1.4'
P P 0.1023 0.0942 'International Tables Vol C Tables 4.2.6.8 and 6.1.1.4'

loop_
_geom_angle_atom_site_label_1
_geom_angle_atom_site_label_2
_geom_angle_atom_site_label_3
_geom_angle
N3 C1 N1 125.69(18)
N3 C1 N2 118.14(17)
N1 C1 N2 116.15(16)
N1 C2 C3 108.81(17)
N1 C2 C4 111.86(16)
C3 C2 C4 111.10(18)
N1 C2 H2 108.3
C3 C2 H2 108.3
C4 C2 H2 108.3
C2 C3 H3A 109.4
C2 C3 H3B 109.5
H3A C3 H3B 109.5
C2 C3 H3C 109.5
H3A C3 H3C 109.5
H3B C3 H3C 109.5
C2 C4 H4A 109.6
C2 C4 H4B 109.4
H4A C4 H4B 109.5
C2 C4 H4C 109.4
H4A C4 H4C 109.5
H4B C4 H4C 109.5
N2 C5 C7 113.37(17)
N2 C5 C6 112.43(16)
C7 C5 C6 110.37(17)
N2 C5 H5 106.7
C7 C5 H5 106.7
C6 C5 H5 106.7
C5 C6 H6A 109.4
C5 C6 H6B 109.4
H6A C6 H6B 109.5
C5 C6 H6C 109.6
H6A C6 H6C 109.5
H6B C6 H6C 109.5
C5 C7 H7A 109.5
C5 C7 H7B 109.5
H7A C7 H7B 109.5
C5 C7 H7C 109.4
H7A C7 H7C 109.5
H7B C7 H7C 109.5
C13 C8 C9 118.20(18)
C13 C8 P1 126.87(15)
C9 C8 P1 114.71(15)
C10 C9 C8 121.2(2)
C10 C9 H9 119.4
C8 C9 H9 119.4
C11 C10 C9 119.6(2)
C11 C10 H10 120.2
C9 C10 H10 120.2
C10 C11 C12 120.0(2)
C10 C11 H11 120.0
C12 C11 H11 120.0
C11 C12 C13 120.3(2)
C11 C12 H12 119.9
C13 C12 H12 119.9
C12 C13 C8 120.6(2)
C12 C13 H13 119.7
C8 C13 H13 119.7
C15 C14 C19 118.15(19)
C15 C14 P1 120.19(15)
C19 C14 P1 121.35(15)
C16 C15 C14 120.7(2)
C16 C15 H15 119.7
C14 C15 H15 119.7
C17 C16 C15 120.4(2)
C17 C16 H16 119.8
C15 C16 H16 119.8
C18 C17 C16 119.6(2)
C18 C17 H17 120.2
C16 C17 H17 120.2
C17 C18 C19 120.5(2)
C17 C18 H18 119.8
C19 C18 H18 119.8
C18 C19 C14 120.5(2)
C18 C19 H19 119.7
C14 C19 H19 119.7
C25 C20 C21 121.07(18)
C25 C20 N3 119.30(17)
C21 C20 N3 119.33(18)
C22 C21 C20 118.08(19)
C22 C21 C26 121.85(18)
C20 C21 C26 119.98(17)
C23 C22 C21 121.39(19)
C23 C22 H22 119.3
C21 C22 H22 119.3
C24 C23 C22 119.93(19)
C24 C23 H23 120.0
C22 C23 H23 120.0
C23 C24 C25 121.0(2)
C23 C24 H24 119.5
C25 C24 H24 119.5
C24 C25 C20 118.50(18)
C24 C25 C29 121.39(18)
C20 C25 C29 120.11(17)
C21 C26 C27 114.27(17)
C21 C26 C28 110.19(16)
C27 C26 C28 110.66(18)
C21 C26 H26 107.1
C27 C26 H26 107.1
C28 C26 H26 107.1
C26 C27 H27A 109.3
C26 C27 H27B 109.7
H27A C27 H27B 109.5
C26 C27 H27C 109.4
H27A C27 H27C 109.5
H27B C27 H27C 109.5
C26 C28 H28A 109.5
C26 C28 H28B 109.5
H28A C28 H28B 109.5
C26 C28 H28C 109.4
H28A C28 H28C 109.5
H28B C28 H28C 109.5
C25 C29 C30 113.60(18)
C25 C29 C31 110.60(16)
C30 C29 C31 108.79(19)
C25 C29 H29 107.9
C30 C29 H29 107.9
C31 C29 H29 107.9
C29 C30 H30A 109.2
C29 C30 H30B 109.5
H30A C30 H30B 109.5
C29 C30 H30C 109.7
H30A C30 H30C 109.5
H30B C30 H30C 109.5
C29 C31 H31A 109.6
C29 C31 H31B 109.6
H31A C31 H31B 109.5
C29 C31 H31C 109.3
H31A C31 H31C 109.5
H31B C31 H31C 109.5
C1 N1 C2 124.66(16)
C1 N1 H1N 113.2
C2 N1 H1N 112.1
C1 N2 C5 120.05(15)
C1 N2 P1 114.77(13)
C5 N2 P1 123.76(13)
C1 N3 C20 120.25(16)
N2 P1 C14 104.84(9)
N2 P1 C8 99.65(9)
C14 P1 C8 102.65(9)

loop_
_geom_bond_atom_site_label_1
_geom_bond_atom_site_label_2
_geom_bond_distance
C1 N3 1.285(2)
C1 N1 1.371(2)
C1 N2 1.422(2)
C2 N1 1.474(2)
C2 C3 1.523(3)
C2 C4 1.526(3)
C2 H2 0.9800
C3 H3A 0.9600
C3 H3B 0.9600
C3 H3C 0.9600
C4 H4A 0.9600
C4 H4B 0.9600
C4 H4C 0.9600
C5 N2 1.491(2)
C5 C7 1.519(3)
C5 C6 1.520(3)
C5 H5 0.9800
C6 H6A 0.9600
C6 H6B 0.9600
C6 H6C 0.9600
C7 H7A 0.9600
C7 H7B 0.9600
C7 H7C 0.9600
C8 C13 1.393(3)
C8 C9 1.400(3)
C8 P1 1.843(2)
C9 C10 1.390(3)
C9 H9 0.9300
C10 C11 1.383(3)
C10 H10 0.9300
C11 C12 1.387(3)
C11 H11 0.9300
C12 C13 1.392(3)
C12 H12 0.9300
C13 H13 0.9300
C14 C15 1.402(3)
C14 C19 1.405(3)
C14 P1 1.832(2)
C15 C16 1.389(3)
C15 H15 0.9300
C16 C17 1.388(3)
C16 H16 0.9300
C17 C18 1.383(3)
C17 H17 0.9300
C18 C19 1.391(3)
C18 H18 0.9300
C19 H19 0.9300
C20 C25 1.406(3)
C20 C21 1.417(3)
C20 N3 1.422(2)
C21 C22 1.392(3)
C21 C26 1.521(3)
C22 C23 1.389(3)
C22 H22 0.9300
C23 C24 1.386(3)
C23 H23 0.9300
C24 C25 1.398(3)
C24 H24 0.9300
C25 C29 1.521(3)
C26 C27 1.530(3)
C26 C28 1.536(3)
C26 H26 0.9800
C27 H27A 0.9600
C27 H27B 0.9600
C27 H27C 0.9600
C28 H28A 0.9600
C28 H28B 0.9600
C28 H28C 0.9600
C29 C30 1.531(3)
C29 C31 1.532(3)
C29 H29 0.9800
C30 H30A 0.9601
C30 H30B 0.9600
C30 H30C 0.9600
C31 H31A 0.9600
C31 H31B 0.9600
C31 H31C 0.9600
N1 H1N 0.9337
N2 P1 1.7053(17)
